data_7208787
loop_
_publ_author_name
'Zhang, Deng'
'Lu, Yun'
'Chen, Lei'
'Cai, Hu'
'Zhu, Dunru'
'Xu, Yan'

_publ_section_title
;
 A series of new rare earth sulfates based on lanthanide contraction and
 dual organic-amine templating effects
;
_journal_issue 20
_journal_name_full CrystEngComm
_journal_page_first 6627
_journal_paper_doi 10.1039/c2ce25937k
_journal_volume 14
_journal_year 2012
_chemical_formula_moiety '[H3N(CH2)2NH3]5[Yb2(SO4)8]'
_chemical_formula_sum 'C10 H50 N10 O32 S8 Yb2'
_chemical_formula_weight 1425.16
_chemical_name_systematic
;
?
;
_space_group_IT_number 2
_symmetry_cell_setting triclinic
_symmetry_space_group_name_Hall '-P 1'
_symmetry_space_group_name_H-M 'P -1'
_atom_sites_solution_hydrogens geom
_atom_sites_solution_primary direct
_atom_sites_solution_secondary difmap
_audit_creation_method SHELXL-97
_cell_angle_alpha 99.049(13)
_cell_angle_beta 93.013(13)
_cell_angle_gamma 115.786(13)
_cell_formula_units_Z 1
_cell_length_a 8.744(10)
_cell_length_b 9.802(12)
_cell_length_c 13.444(16)
_cell_measurement_reflns_used 3027
_cell_measurement_temperature 296(2)
_cell_measurement_theta_max 25.85
_cell_measurement_theta_min 2.35
_cell_volume 1015(2)
_computing_cell_refinement 'SAINT (Bruker, 2005)'
_computing_data_collection 'APEX2 (Bruker, 2005)'
_computing_data_reduction SAINT
_computing_molecular_graphics SHELXTL
_computing_publication_material SHELXTL
_computing_structure_refinement 'SHELXL-97 (Sheldrick, 1997)'
_computing_structure_solution 'SHELXS-97 (Sheldrick, 1990)'
_diffrn_ambient_temperature 296(2)
_diffrn_measured_fraction_theta_full 0.988
_diffrn_measured_fraction_theta_max 0.988
_diffrn_measurement_device_type 'Bruker Apex2 CCD'
_diffrn_measurement_method '\w scans'
_diffrn_radiation_monochromator graphite
_diffrn_radiation_source 'fine-focus sealed tube'
_diffrn_radiation_type MoK\a
_diffrn_radiation_wavelength 0.71073
_diffrn_reflns_av_R_equivalents 0.0342
_diffrn_reflns_av_sigmaI/netI 0.0523
_diffrn_reflns_limit_h_max 9
_diffrn_reflns_limit_h_min -10
_diffrn_reflns_limit_k_max 11
_diffrn_reflns_limit_k_min -11
_diffrn_reflns_limit_l_max 15
_diffrn_reflns_limit_l_min -13
_diffrn_reflns_number 7189
_diffrn_reflns_theta_full 25.00
_diffrn_reflns_theta_max 25.00
_diffrn_reflns_theta_min 1.55
_exptl_absorpt_coefficient_mu 5.106
_exptl_absorpt_correction_T_max 0.6292
_exptl_absorpt_correction_T_min 0.5350
_exptl_absorpt_correction_type multi-scan
_exptl_absorpt_process_details '(SADABS; Sheldrick, 2003)'
_exptl_crystal_colour colorless
_exptl_crystal_density_diffrn 2.331
_exptl_crystal_density_meas ?
_exptl_crystal_density_method 'not measured'
_exptl_crystal_description block
_exptl_crystal_F_000 704
_exptl_crystal_size_max 0.14
_exptl_crystal_size_mid 0.12
_exptl_crystal_size_min 0.10
_refine_diff_density_max 1.219
_refine_diff_density_min -1.285
_refine_diff_density_rms 0.164
_refine_ls_extinction_method none
_refine_ls_goodness_of_fit_ref 1.171
_refine_ls_hydrogen_treatment 'riding model'
_refine_ls_matrix_type full
_refine_ls_number_parameters 280
_refine_ls_number_reflns 3538
_refine_ls_number_restraints 0
_refine_ls_restrained_S_all 1.171
_refine_ls_R_factor_all 0.0374
_refine_ls_R_factor_gt 0.0326
_refine_ls_shift/su_max 0.000
_refine_ls_shift/su_mean 0.000
_refine_ls_structure_factor_coef Fsqd
_refine_ls_weighting_details 'calc w=1/[\s^2^(Fo^2^)+(0.0280P)^2^+0.0000P] where P=(Fo^2^+2Fc^2^)/3'
_refine_ls_weighting_scheme calc
_refine_ls_wR_factor_gt 0.0706
_refine_ls_wR_factor_ref 0.0752
_reflns_number_gt 3184
_reflns_number_total 3538
_reflns_threshold_expression >2sigma(I)
_cod_data_source_file c2ce25937k.txt
_cod_data_source_block zd-17
_cod_depositor_comments
;
The following automatic conversions were performed:

'_exptl_crystal_density_meas' value 'not measured' was changed to '?'
- the value is perceived as not measured.

Automatic conversion script
Id: cif_fix_values 3008 2015-01-20 13:52:24Z robertas 
;
_cod_original_sg_symbol_H-M P-1
_cod_database_code 7208787

loop_
_symmetry_equiv_pos_as_xyz
'x, y, z'
'-x, -y, -z'

loop_
_atom_site_label
_atom_site_type_symbol
_atom_site_fract_x
_atom_site_fract_y
_atom_site_fract_z
_atom_site_U_iso_or_equiv
_atom_site_adp_type
_atom_site_occupancy
_atom_site_symmetry_multiplicity
_atom_site_calc_flag
_atom_site_refinement_flags
Yb1 Yb -0.85505(3) 0.18094(3) 0.208238(19) 0.01519(10) Uani 1 1 d .
S1 S -0.9651(2) -0.04935(18) 0.34192(12) 0.0212(4) Uani 1 1 d .
S2 S -0.51044(19) 0.33935(19) 0.34260(12) 0.0217(4) Uani 1 1 d .
S3 S -0.76559(18) 0.01124(17) -0.02484(11) 0.0175(3) Uani 1 1 d .
S4 S -0.8613(2) 0.47582(18) 0.19581(12) 0.0223(4) Uani 1 1 d .
O1 O -0.5645(5) 0.2288(5) 0.2417(3) 0.0262(10) Uani 1 1 d .
O2 O -0.8829(5) -0.0521(5) 0.2451(3) 0.0204(10) Uani 1 1 d .
O3 O -0.7944(5) 0.1235(5) 0.0492(3) 0.0257(10) Uani 1 1 d .
O4 O -0.5903(5) 0.0864(5) -0.0465(3) 0.0306(11) Uani 1 1 d .
O5 O -0.9917(5) 0.0922(5) 0.3472(3) 0.0244(10) Uani 1 1 d .
O6 O -0.7519(6) 0.4107(5) 0.1474(3) 0.0280(11) Uani 1 1 d .
O7 O -0.9722(5) 0.3559(5) 0.2497(3) 0.0293(11) Uani 1 1 d .
O8 O -0.6669(6) 0.3569(6) 0.3597(3) 0.0327(12) Uani 1 1 d .
O9 O -0.8821(5) -0.0269(5) -0.1204(3) 0.0309(12) Uani 1 1 d .
O10 O -1.1280(6) -0.1873(5) 0.3293(4) 0.0339(12) Uani 1 1 d .
O11 O -0.7579(6) 0.6222(5) 0.2659(4) 0.0354(12) Uani 1 1 d .
O12 O -0.7986(6) -0.1262(5) 0.0156(4) 0.0370(12) Uani 1 1 d .
O13 O -0.4612(6) 0.2729(6) 0.4209(4) 0.0380(13) Uani 1 1 d .
O14 O -0.9637(6) 0.4981(6) 0.1146(4) 0.0449(14) Uani 1 1 d .
O15 O -0.3698(6) 0.4841(6) 0.3324(4) 0.0401(13) Uani 1 1 d .
N5 N -0.5770(6) 0.9143(6) 0.2172(4) 0.0245(13) Uani 1 1 d .
H5C H -0.5578 0.9385 0.1565 0.037 Uiso 1 1 calc R
H5D H -0.6379 0.9586 0.2460 0.037 Uiso 1 1 calc R
H5E H -0.6349 0.8121 0.2100 0.037 Uiso 1 1 calc R
N2 N -0.1133(6) 0.6892(6) 0.0852(4) 0.0266(13) Uani 1 1 d .
H2C H -0.0616 0.7837 0.1238 0.040 Uiso 1 1 calc R
H2D H -0.1327 0.6958 0.0209 0.040 Uiso 1 1 calc R
H2E H -0.0464 0.6426 0.0894 0.040 Uiso 1 1 calc R
N1 N -0.3258(7) 0.3240(6) 0.0995(4) 0.0279(13) Uani 1 1 d .
H1C H -0.3863 0.2305 0.0606 0.042 Uiso 1 1 calc R
H1D H -0.3477 0.3210 0.1633 0.042 Uiso 1 1 calc R
H1E H -0.2145 0.3533 0.0975 0.042 Uiso 1 1 calc R
N3 N 0.9088(7) 0.6427(7) 0.4923(4) 0.0341(15) Uani 1 1 d .
H3C H 0.9598 0.7425 0.4893 0.051 Uiso 1 1 calc R
H3D H 0.8566 0.6308 0.5476 0.051 Uiso 1 1 calc R
H3E H 0.8319 0.5898 0.4373 0.051 Uiso 1 1 calc R
O16 O -0.8540(7) -0.0412(7) 0.4282(4) 0.0491(15) Uani 1 1 d .
N4 N -0.4403(7) 0.7787(7) 0.3926(4) 0.0358(15) Uani 1 1 d .
H4C H -0.4541 0.7617 0.4554 0.054 Uiso 1 1 calc R
H4D H -0.3434 0.7773 0.3766 0.054 Uiso 1 1 calc R
H4E H -0.5284 0.7052 0.3491 0.054 Uiso 1 1 calc R
C2 C -0.2776(8) 0.5989(7) 0.1207(5) 0.0299(16) Uani 1 1 d .
H2A H -0.3490 0.6512 0.1165 0.036 Uiso 1 1 calc R
H2B H -0.2554 0.5961 0.1917 0.036 Uiso 1 1 calc R
C1 C -0.3741(8) 0.4361(8) 0.0615(5) 0.0312(17) Uani 1 1 d .
H1A H -0.4957 0.4024 0.0633 0.037 Uiso 1 1 calc R
H1B H -0.3544 0.4351 -0.0089 0.037 Uiso 1 1 calc R
C3 C 1.0392(9) 0.5843(7) 0.4967(6) 0.0338(17) Uani 1 1 d .
H3A H 1.1249 0.6445 0.5555 0.041 Uiso 1 1 calc R
H3B H 1.0963 0.5981 0.4365 0.041 Uiso 1 1 calc R
C5 C -0.4115(8) 0.9702(8) 0.2823(5) 0.0309(17) Uani 1 1 d .
H5A H -0.3485 1.0814 0.2890 0.037 Uiso 1 1 calc R
H5B H -0.3444 0.9240 0.2494 0.037 Uiso 1 1 calc R
C4 C -0.4318(10) 0.9327(9) 0.3873(5) 0.041(2) Uani 1 1 d .
H4A H -0.3358 1.0121 0.4352 0.049 Uiso 1 1 calc R
H4B H -0.5356 0.9348 0.4076 0.049 Uiso 1 1 calc R

loop_
_atom_site_aniso_label
_atom_site_aniso_U_11
_atom_site_aniso_U_22
_atom_site_aniso_U_33
_atom_site_aniso_U_23
_atom_site_aniso_U_13
_atom_site_aniso_U_12
Yb1 0.01702(15) 0.01498(15) 0.01248(16) 0.00119(10) 0.00103(10) 0.00684(11)
S1 0.0207(8) 0.0206(8) 0.0181(9) 0.0055(7) 0.0032(7) 0.0049(7)
S2 0.0167(8) 0.0243(9) 0.0165(8) 0.0036(7) 0.0000(6) 0.0027(7)
S3 0.0152(8) 0.0190(8) 0.0144(8) -0.0008(6) 0.0016(6) 0.0058(6)
S4 0.0248(9) 0.0175(8) 0.0251(9) 0.0025(7) 0.0002(7) 0.0109(7)
O1 0.022(2) 0.026(3) 0.026(3) -0.001(2) 0.000(2) 0.009(2)
O2 0.022(2) 0.022(2) 0.022(2) 0.0086(19) 0.0095(19) 0.0125(19)
O3 0.036(3) 0.026(2) 0.015(2) -0.0016(19) 0.003(2) 0.016(2)
O4 0.017(2) 0.042(3) 0.024(3) -0.002(2) 0.005(2) 0.008(2)
O5 0.034(3) 0.019(2) 0.020(2) 0.0051(19) 0.011(2) 0.011(2)
O6 0.035(3) 0.029(3) 0.025(3) 0.010(2) 0.012(2) 0.016(2)
O7 0.026(3) 0.025(3) 0.039(3) 0.007(2) 0.016(2) 0.013(2)
O8 0.031(3) 0.046(3) 0.020(3) 0.000(2) 0.001(2) 0.019(2)
O9 0.018(2) 0.042(3) 0.018(3) -0.009(2) -0.0042(19) 0.007(2)
O10 0.031(3) 0.022(3) 0.039(3) 0.003(2) 0.016(2) 0.003(2)
O11 0.039(3) 0.021(2) 0.034(3) -0.005(2) -0.001(2) 0.006(2)
O12 0.051(3) 0.031(3) 0.032(3) 0.012(2) 0.015(2) 0.018(2)
O13 0.036(3) 0.056(3) 0.032(3) 0.026(3) 0.000(2) 0.023(3)
O14 0.047(3) 0.037(3) 0.054(4) 0.007(3) -0.006(3) 0.025(3)
O15 0.031(3) 0.038(3) 0.033(3) 0.012(2) -0.003(2) -0.002(2)
N5 0.025(3) 0.025(3) 0.026(3) 0.005(2) -0.003(2) 0.014(3)
N2 0.028(3) 0.021(3) 0.030(3) 0.005(3) -0.001(3) 0.010(3)
N1 0.034(3) 0.025(3) 0.027(3) 0.007(3) 0.010(3) 0.014(3)
N3 0.029(3) 0.034(3) 0.037(4) -0.002(3) -0.002(3) 0.016(3)
O16 0.047(3) 0.066(4) 0.028(3) 0.016(3) -0.009(2) 0.019(3)
N4 0.036(4) 0.054(4) 0.027(3) 0.018(3) 0.008(3) 0.024(3)
C2 0.037(4) 0.027(4) 0.029(4) 0.005(3) 0.008(3) 0.016(3)
C1 0.027(4) 0.027(4) 0.027(4) 0.001(3) 0.005(3) 0.002(3)
C3 0.027(4) 0.030(4) 0.035(4) -0.001(3) 0.002(3) 0.007(3)
C5 0.021(4) 0.030(4) 0.032(4) 0.004(3) 0.000(3) 0.004(3)
C4 0.039(4) 0.048(5) 0.028(4) -0.006(4) 0.000(4) 0.018(4)

loop_
_atom_type_symbol
_atom_type_description
_atom_type_scat_dispersion_real
_atom_type_scat_dispersion_imag
_atom_type_scat_source
C C 0.0033 0.0016 'International Tables Vol C Tables 4.2.6.8 and 6.1.1.4'
H H 0.0000 0.0000 'International Tables Vol C Tables 4.2.6.8 and 6.1.1.4'
N N 0.0061 0.0033 'International Tables Vol C Tables 4.2.6.8 and 6.1.1.4'
O O 0.0106 0.0060 'International Tables Vol C Tables 4.2.6.8 and 6.1.1.4'
S S 0.1246 0.1234 'International Tables Vol C Tables 4.2.6.8 and 6.1.1.4'
Yb Yb -0.3850 5.5486 'International Tables Vol C Tables 4.2.6.8 and 6.1.1.4'

loop_
_geom_angle_atom_site_label_1
_geom_angle_atom_site_label_2
_geom_angle_atom_site_label_3
_geom_angle
_geom_angle_site_symmetry_1
_geom_angle_site_symmetry_3
O9 Yb1 O3 77.57(17) 2_355 .
O9 Yb1 O2 82.14(17) 2_355 .
O3 Yb1 O2 92.17(15) . .
O9 Yb1 O6 106.33(17) 2_355 .
O3 Yb1 O6 73.92(16) . .
O2 Yb1 O6 161.25(15) . .
O9 Yb1 O5 83.15(17) 2_355 .
O3 Yb1 O5 148.30(16) . .
O2 Yb1 O5 60.16(14) . .
O6 Yb1 O5 136.37(15) . .
O9 Yb1 O7 83.50(18) 2_355 .
O3 Yb1 O7 122.04(15) . .
O2 Yb1 O7 138.66(15) . .
O6 Yb1 O7 59.91(16) . .
O5 Yb1 O7 79.77(16) . .
O9 Yb1 O1 147.70(16) 2_355 .
O3 Yb1 O1 78.18(15) . .
O2 Yb1 O1 77.78(14) . .
O6 Yb1 O1 86.94(15) . .
O5 Yb1 O1 107.70(16) . .
O7 Yb1 O1 127.82(15) . .
O9 Yb1 O8 151.85(15) 2_355 .
O3 Yb1 O8 130.10(16) . .
O2 Yb1 O8 99.52(17) . .
O6 Yb1 O8 80.98(17) . .
O5 Yb1 O8 73.78(17) . .
O7 Yb1 O8 76.82(17) . .
O1 Yb1 O8 57.78(15) . .
O9 Yb1 S4 96.15(14) 2_355 .
O3 Yb1 S4 98.80(12) . .
O2 Yb1 S4 168.29(10) . .
O6 Yb1 S4 29.97(12) . .
O5 Yb1 S4 108.16(11) . .
O7 Yb1 S4 29.95(11) . .
O1 Yb1 S4 108.39(11) . .
O8 Yb1 S4 76.52(13) . .
O9 Yb1 S1 83.39(14) 2_355 .
O3 Yb1 S1 121.76(13) . .
O2 Yb1 S1 30.41(10) . .
O6 Yb1 S1 163.59(11) . .
O5 Yb1 S1 29.85(11) . .
O7 Yb1 S1 109.42(13) . .
O1 Yb1 S1 91.58(11) . .
O8 Yb1 S1 84.41(14) . .
S4 Yb1 S1 137.96(6) . .
O9 Yb1 S2 169.94(13) 2_355 .
O3 Yb1 S2 105.00(13) . .
O2 Yb1 S2 88.02(11) . .
O6 Yb1 S2 83.69(12) . .
O5 Yb1 S2 90.18(13) . .
O7 Yb1 S2 102.77(14) . .
O1 Yb1 S2 29.13(11) . .
O8 Yb1 S2 28.66(11) . .
S4 Yb1 S2 93.07(7) . .
S1 Yb1 S2 87.08(7) . .
O16 S1 O10 110.2(3) . .
O16 S1 O5 113.4(3) . .
O10 S1 O5 111.0(3) . .
O16 S1 O2 110.9(3) . .
O10 S1 O2 109.3(3) . .
O5 S1 O2 101.8(2) . .
O16 S1 Yb1 122.7(2) . .
O10 S1 Yb1 127.1(2) . .
O5 S1 Yb1 51.41(17) . .
O2 S1 Yb1 50.66(17) . .
O15 S2 O13 111.3(3) . .
O15 S2 O8 111.7(3) . .
O13 S2 O8 112.2(3) . .
O15 S2 O1 108.6(3) . .
O13 S2 O1 110.2(3) . .
O8 S2 O1 102.4(3) . .
O15 S2 Yb1 124.6(2) . .
O13 S2 Yb1 123.9(2) . .
O8 S2 Yb1 52.12(19) . .
O1 S2 Yb1 50.31(17) . .
O12 S3 O4 111.6(3) . .
O12 S3 O3 110.2(3) . .
O4 S3 O3 108.1(3) . .
O12 S3 O9 111.1(3) . .
O4 S3 O9 108.0(3) . .
O3 S3 O9 107.7(3) . .
O11 S4 O14 110.2(3) . .
O11 S4 O7 111.4(3) . .
O14 S4 O7 111.2(3) . .
O11 S4 O6 111.3(3) . .
O14 S4 O6 108.2(3) . .
O7 S4 O6 104.4(3) . .
O11 S4 Yb1 124.9(2) . .
O14 S4 Yb1 124.8(2) . .
O7 S4 Yb1 52.79(18) . .
O6 S4 Yb1 51.61(18) . .
S2 O1 Yb1 100.6(2) . .
S1 O2 Yb1 98.9(2) . .
S3 O3 Yb1 146.2(3) . .
S1 O5 Yb1 98.7(2) . .
S4 O6 Yb1 98.4(2) . .
S4 O7 Yb1 97.3(2) . .
S2 O8 Yb1 99.2(2) . .
S3 O9 Yb1 146.2(3) . 2_355
C5 N5 H5C 109.5 . .
C5 N5 H5D 109.5 . .
H5C N5 H5D 109.5 . .
C5 N5 H5E 109.5 . .
H5C N5 H5E 109.5 . .
H5D N5 H5E 109.5 . .
C2 N2 H2C 109.5 . .
C2 N2 H2D 109.5 . .
H2C N2 H2D 109.5 . .
C2 N2 H2E 109.5 . .
H2C N2 H2E 109.5 . .
H2D N2 H2E 109.5 . .
C1 N1 H1C 109.5 . .
C1 N1 H1D 109.5 . .
H1C N1 H1D 109.5 . .
C1 N1 H1E 109.5 . .
H1C N1 H1E 109.5 . .
H1D N1 H1E 109.5 . .
C3 N3 H3C 109.5 . .
C3 N3 H3D 109.5 . .
H3C N3 H3D 109.5 . .
C3 N3 H3E 109.5 . .
H3C N3 H3E 109.5 . .
H3D N3 H3E 109.5 . .
C4 N4 H4C 109.5 . .
C4 N4 H4D 109.5 . .
H4C N4 H4D 109.5 . .
C4 N4 H4E 109.5 . .
H4C N4 H4E 109.5 . .
H4D N4 H4E 109.5 . .
N2 C2 C1 113.8(5) . .
N2 C2 H2A 108.8 . .
C1 C2 H2A 108.8 . .
N2 C2 H2B 108.8 . .
C1 C2 H2B 108.8 . .
H2A C2 H2B 107.7 . .
N1 C1 C2 114.1(6) . .
N1 C1 H1A 108.7 . .
C2 C1 H1A 108.7 . .
N1 C1 H1B 108.7 . .
C2 C1 H1B 108.7 . .
H1A C1 H1B 107.6 . .
N3 C3 C3 112.0(7) . 2_766
N3 C3 H3A 109.2 . .
C3 C3 H3A 109.2 2_766 .
N3 C3 H3B 109.2 . .
C3 C3 H3B 109.2 2_766 .
H3A C3 H3B 107.9 . .
N5 C5 C4 113.2(5) . .
N5 C5 H5A 108.9 . .
C4 C5 H5A 108.9 . .
N5 C5 H5B 108.9 . .
C4 C5 H5B 108.9 . .
H5A C5 H5B 107.8 . .
N4 C4 C5 113.1(6) . .
N4 C4 H4A 109.0 . .
C5 C4 H4A 109.0 . .
N4 C4 H4B 109.0 . .
C5 C4 H4B 109.0 . .
H4A C4 H4B 107.8 . .

loop_
_geom_bond_atom_site_label_1
_geom_bond_atom_site_label_2
_geom_bond_distance
_geom_bond_site_symmetry_2
Yb1 O9 2.257(4) 2_355
Yb1 O3 2.274(5) .
Yb1 O2 2.325(5) .
Yb1 O6 2.334(5) .
Yb1 O5 2.348(5) .
Yb1 O7 2.364(5) .
Yb1 O1 2.378(5) .
Yb1 O8 2.429(5) .
Yb1 S4 2.945(4) .
Yb1 S1 2.970(3) .
Yb1 S2 3.038(3) .
S1 O16 1.442(5) .
S1 O10 1.454(5) .
S1 O5 1.496(5) .
S1 O2 1.522(4) .
S2 O15 1.451(5) .
S2 O13 1.459(5) .
S2 O8 1.476(5) .
S2 O1 1.504(5) .
S3 O12 1.450(5) .
S3 O4 1.452(5) .
S3 O3 1.479(4) .
S3 O9 1.485(4) .
S4 O11 1.456(5) .
S4 O14 1.477(5) .
S4 O7 1.482(5) .
S4 O6 1.487(5) .
O9 Yb1 2.257(4) 2_355
N5 C5 1.479(8) .
N5 H5C 0.8900 .
N5 H5D 0.8900 .
N5 H5E 0.8900 .
N2 C2 1.475(8) .
N2 H2C 0.8900 .
N2 H2D 0.8900 .
N2 H2E 0.8900 .
N1 C1 1.486(8) .
N1 H1C 0.8900 .
N1 H1D 0.8900 .
N1 H1E 0.8900 .
N3 C3 1.484(8) .
N3 H3C 0.8900 .
N3 H3D 0.8900 .
N3 H3E 0.8900 .
N4 C4 1.493(9) .
N4 H4C 0.8900 .
N4 H4D 0.8900 .
N4 H4E 0.8900 .
C2 C1 1.500(9) .
C2 H2A 0.9700 .
C2 H2B 0.9700 .
C1 H1A 0.9700 .
C1 H1B 0.9700 .
C3 C3 1.509(13) 2_766
C3 H3A 0.9700 .
C3 H3B 0.9700 .
C5 C4 1.513(9) .
C5 H5A 0.9700 .
C5 H5B 0.9700 .
C4 H4A 0.9700 .
C4 H4B 0.9700 .
